data_7043973
loop_
_publ_author_name
'Manna, Utsab'
'Kayal, Santanu'
'Nayak, Biswajit'
'Das, Gopal'

_publ_section_title
;
 Systematic Size Mediated Trapping of Anions of Varied Dimensionality
 within Dimeric Capsular Assembly of a Flexible Neutral Bis-Urea Platform
;
_journal_name_full 'Dalton Trans.'
_journal_paper_doi 10.1039/C7DT02308A
_journal_year 2017
_chemical_formula_moiety 'C24 H14 F12 N4 O2, C16 H36 N, F, H2O'
_chemical_formula_sum 'C40 H52 F13 N5 O3'
_chemical_formula_weight 897.87
_space_group_crystal_system monoclinic
_space_group_IT_number 14
_space_group_name_Hall '-P 2ybc'
_space_group_name_H-M_alt 'P 1 21/c 1'
_symmetry_space_group_name_Hall '-P 2ybc'
_symmetry_space_group_name_H-M 'P 1 21/c 1'
_atom_sites_solution_hydrogens mixed
_audit_creation_method SHELXL-2014/7
_audit_update_record
;
2017-08-11 deposited with the CCDC.
2017-08-14 downloaded from the CCDC.
;
_cell_angle_alpha 90
_cell_angle_beta 91.476(6)
_cell_angle_gamma 90
_cell_formula_units_Z 4
_cell_length_a 14.9024(10)
_cell_length_b 18.280(2)
_cell_length_c 16.8119(11)
_cell_measurement_reflns_used 2312
_cell_measurement_temperature 298(2)
_cell_measurement_theta_max 19.7100
_cell_measurement_theta_min 3.5210
_cell_volume 4578.3(7)
_computing_cell_refinement 'Bruker SMART'
_computing_data_collection 'Bruker SMART'
_computing_data_reduction 'Bruker SAINT'
_computing_molecular_graphics 'Bruker SHELXTL'
_computing_publication_material 'Bruker SHELXTL'
_computing_structure_refinement 'SHELXL-2014/7 (Sheldrick, 2014)'
_computing_structure_solution 'Bruker SHELXTL'
_diffrn_ambient_temperature 298(2)
_diffrn_measured_fraction_theta_full 0.998
_diffrn_measured_fraction_theta_max 0.998
_diffrn_measurement_device_type 'CCD and area dector'
_diffrn_measurement_method 'phi and omega scans'
_diffrn_radiation_type MoK\a
_diffrn_radiation_wavelength 0.71073
_diffrn_reflns_av_R_equivalents 0.0524
_diffrn_reflns_av_unetI/netI 0.0847
_diffrn_reflns_limit_h_max 17
_diffrn_reflns_limit_h_min -17
_diffrn_reflns_limit_k_max 17
_diffrn_reflns_limit_k_min -21
_diffrn_reflns_limit_l_max 19
_diffrn_reflns_limit_l_min -19
_diffrn_reflns_number 19533
_diffrn_reflns_theta_full 24.999
_diffrn_reflns_theta_max 24.999
_diffrn_reflns_theta_min 2.897
_diffrn_source 'sealed tube'
_exptl_absorpt_coefficient_mu 0.118
_exptl_absorpt_correction_type multi-scan
_exptl_absorpt_process_details SADABS
_exptl_crystal_colour colourless
_exptl_crystal_density_diffrn 1.303
_exptl_crystal_description plate
_exptl_crystal_F_000 1872
_exptl_crystal_size_max 0.28
_exptl_crystal_size_mid 0.22
_exptl_crystal_size_min 0.18
_exptl_transmission_factor_max 0.979
_exptl_transmission_factor_min 0.969
_refine_diff_density_max 0.337
_refine_diff_density_min -0.299
_refine_diff_density_rms 0.039
_refine_ls_extinction_coef 0.0021(4)
_refine_ls_extinction_expression Fc^*^=kFc[1+0.001xFc^2^\l^3^/sin(2\q)]^-1/4^
_refine_ls_extinction_method 'SHELXL-2014/7 (Sheldrick 2014'
_refine_ls_goodness_of_fit_ref 1.128
_refine_ls_hydrogen_treatment mixed
_refine_ls_matrix_type full
_refine_ls_number_parameters 682
_refine_ls_number_reflns 8040
_refine_ls_number_restraints 185
_refine_ls_restrained_S_all 1.160
_refine_ls_R_factor_all 0.2164
_refine_ls_R_factor_gt 0.0976
_refine_ls_shift/su_max 0.007
_refine_ls_shift/su_mean 0.003
_refine_ls_structure_factor_coef Fsqd
_refine_ls_weighting_details 'w=1/[\s^2^(Fo^2^)+(0.0470P)^2^+2.7660P] where P=(Fo^2^+2Fc^2^)/3'
_refine_ls_weighting_scheme calc
_refine_ls_wR_factor_gt 0.1897
_refine_ls_wR_factor_ref 0.2454
_reflns_Friedel_coverage 0.000
_reflns_number_gt 2939
_reflns_number_total 8040
_reflns_threshold_expression 'I > 2\s(I)'
_cod_data_source_file c7dt02308a2.cif
_cod_data_source_block opda-dicf3-nco-TBAF-1
_cod_database_code 7043973
_shelx_shelxl_version_number 2014/7
_shelx_space_group_comment
;
The symmetry employed for this shelxl refinement is uniquely defined
by the following loop, which should always be used as a source of
symmetry information in preference to the above space-group names.
They are only intended as comments.
;

loop_
_space_group_symop_operation_xyz
'x, y, z'
'-x, y+1/2, -z+1/2'
'-x, -y, -z'
'x, -y-1/2, z-1/2'

loop_
_atom_site_label
_atom_site_type_symbol
_atom_site_fract_x
_atom_site_fract_y
_atom_site_fract_z
_atom_site_U_iso_or_equiv
_atom_site_adp_type
_atom_site_occupancy
_atom_site_site_symmetry_order
_atom_site_calc_flag
_atom_site_refinement_flags_posn
_atom_site_refinement_flags_adp
_atom_site_refinement_flags_occupancy
_atom_site_disorder_assembly
_atom_site_disorder_group
C17A C 0.2082(5) 0.7302(6) 0.5202(8) 0.096(6) Uani 0.5 1 d G U P A 1
C18A C 0.2761(8) 0.6781(4) 0.5203(9) 0.112(5) Uani 0.5 1 d G U P A 1
H18A H 0.2622 0.6290 0.5125 0.134 Uiso 0.5 1 calc R U P A 1
C19A C 0.3650(7) 0.6995(6) 0.5319(8) 0.133(5) Uani 0.5 1 d DG U P A 1
C21A C 0.3859(5) 0.7729(7) 0.5436(8) 0.138(7) Uani 0.5 1 d G U P A 1
H21A H 0.4454 0.7871 0.5514 0.165 Uiso 0.5 1 calc R U P A 1
C22A C 0.3179(8) 0.8249(5) 0.5436(8) 0.141(6) Uani 0.5 1 d DG U P A 1
C24A C 0.2290(7) 0.8036(5) 0.5319(7) 0.102(4) Uani 0.5 1 d G U P A 1
H24A H 0.1836 0.8384 0.5318 0.122 Uiso 0.5 1 calc R U P A 1
C1A C -0.2082(7) 0.2894(6) 0.2489(8) 0.127(13) Uani 0.5 1 d D . P B 1
F1A F -0.1231(9) 0.2840(14) 0.2742(11) 0.164(8) Uani 0.5 1 d D . P B 1
F2A F -0.1988(19) 0.2718(12) 0.1728(7) 0.184(9) Uani 0.5 1 d D . P B 1
F3A F -0.2566(9) 0.2367(6) 0.2815(8) 0.147(4) Uani 0.5 1 d D . P B 1
C20A C 0.4302(9) 0.6370(8) 0.5286(7) 0.134(9) Uani 0.5 1 d D . P A 1
F7A F 0.4060(10) 0.5670(7) 0.5309(11) 0.209(7) Uani 0.5 1 d D . P A 1
F8A F 0.4872(10) 0.6655(18) 0.4775(11) 0.36(2) Uani 0.5 1 d D . P A 1
F9A F 0.4825(11) 0.6315(12) 0.5936(9) 0.252(8) Uani 0.5 1 d D . P A 1
C40A C 0.6353(15) 0.5160(11) 0.6064(11) 0.263(14) Uani 0.5 1 d D . P C 1
H40A H 0.5808 0.5129 0.6355 0.394 Uiso 0.5 1 calc R U P C 1
H40B H 0.6293 0.4875 0.5587 0.394 Uiso 0.5 1 calc R U P C 1
H40C H 0.6465 0.5662 0.5928 0.394 Uiso 0.5 1 calc R U P C 1
C1B C -0.2002(11) 0.2957(8) 0.2364(9) 0.139(15) Uani 0.5 1 d D . P B 2
F1B F -0.2560(11) 0.2494(10) 0.1994(17) 0.203(9) Uani 0.5 1 d D . P B 2
F2B F -0.1592(19) 0.2658(14) 0.2996(10) 0.197(11) Uani 0.5 1 d D . P B 2
F3B F -0.1376(10) 0.3009(11) 0.1818(13) 0.169(7) Uani 0.5 1 d D . P B 2
C20B C 0.4221(9) 0.6873(9) 0.5151(9) 0.155(10) Uani 0.5 1 d D . P A 2
F7B F 0.4482(16) 0.6497(12) 0.4521(10) 0.272(12) Uani 0.5 1 d D . P A 2
F8B F 0.4927(8) 0.7093(10) 0.5587(16) 0.287(11) Uani 0.5 1 d D . P A 2
F9B F 0.4036(13) 0.6261(12) 0.5541(19) 0.280(14) Uani 0.5 1 d D . P A 2
C40B C 0.6815(12) 0.4176(8) 0.6783(8) 0.174(8) Uani 0.5 1 d D . P C 2
H40D H 0.7299 0.3910 0.7035 0.261 Uiso 0.5 1 calc R U P C 2
H40E H 0.6606 0.3917 0.6317 0.261 Uiso 0.5 1 calc R U P C 2
H40F H 0.6332 0.4224 0.7147 0.261 Uiso 0.5 1 calc R U P C 2
C19B C 0.3421(6) 0.7339(6) 0.5195(8) 0.133(5) Uani 0.5 1 d DG U P A 2
C18B C 0.2558(7) 0.7058(4) 0.5111(8) 0.085(4) Uani 0.5 1 d DG U P A 2
H18B H 0.2471 0.6556 0.5061 0.102 Uiso 0.5 1 calc R U P A 2
C17B C 0.1823(5) 0.7527(5) 0.5102(8) 0.083(5) Uani 0.5 1 d DG U P A 2
C24B C 0.1952(5) 0.8277(4) 0.5177(7) 0.094(4) Uani 0.5 1 d DG U P A 2
H24B H 0.1461 0.8590 0.5171 0.113 Uiso 0.5 1 calc R U P A 2
C22B C 0.2816(6) 0.8558(4) 0.5261(7) 0.140(8) Uani 0.5 1 d DG . P A 2
C21B C 0.3550(4) 0.8089(6) 0.5270(8) 0.139(7) Uani 0.5 1 d DG U P A 2
H21B H 0.4128 0.8278 0.5327 0.166 Uiso 0.5 1 calc R U P A 2
N2 N -0.1852(3) 0.6167(3) 0.4759(2) 0.0810(12) Uani 1 1 d . . . . .
H2N H -0.1477 0.5893 0.5017 0.097 Uiso 1 1 calc R U . . .
N3 N -0.0435(3) 0.7108(3) 0.5158(2) 0.0865(13) Uani 1 1 d . . . . .
H3N H -0.0348 0.6643 0.5146 0.104 Uiso 1 1 calc R U . . .
C10 C -0.2030(3) 0.6888(3) 0.5042(3) 0.0717(14) Uani 1 1 d . . . . .
N4 N 0.1070(4) 0.7146(3) 0.5085(3) 0.113(2) Uani 1 1 d D . . . .
H4NA H 0.0965 0.6693 0.4980 0.135 Uiso 0.5 1 calc R U P A 1
H4NB H 0.109(9) 0.6706(14) 0.527(4) 0.135 Uiso 0.5 1 d D U P D 2
O1 O -0.2752(3) 0.6291(2) 0.3650(2) 0.1050(13) Uani 1 1 d . . . . .
N1 N -0.2111(3) 0.5191(3) 0.3935(2) 0.0847(13) Uani 1 1 d . . . . .
H1N H -0.1746 0.4971 0.4259 0.102 Uiso 1 1 calc R U . . .
N5 N 0.8113(3) 0.6495(3) 0.7766(3) 0.1013(16) Uani 1 1 d . . . . .
C15 C -0.1329(4) 0.7353(4) 0.5228(3) 0.0779(15) Uani 1 1 d . . . . .
C7 C -0.2479(3) 0.4777(3) 0.3309(3) 0.0797(15) Uani 1 1 d . . . . .
C11 C -0.2901(4) 0.7114(3) 0.5133(3) 0.0863(16) Uani 1 1 d . . . . .
H11 H -0.3367 0.6789 0.5019 0.104 Uiso 1 1 calc R U . . .
C9 C -0.2275(3) 0.5908(3) 0.4079(3) 0.0798(15) Uani 1 1 d . . . . .
F5 F -0.4691(3) 0.4338(3) 0.1279(3) 0.194(2) Uani 1 1 d D . . . .
F6 F -0.4188(4) 0.5368(3) 0.1355(4) 0.218(3) Uani 1 1 d D . . . .
C6 C -0.3221(3) 0.4995(3) 0.2851(3) 0.0876(16) Uani 1 1 d . . . . .
H6 H -0.3489 0.5445 0.2946 0.105 Uiso 1 1 calc R U . . .
C37 C 0.7865(5) 0.5996(4) 0.7065(3) 0.112(2) Uani 1 1 d . . . . .
H37A H 0.7512 0.6275 0.6679 0.134 Uiso 1 1 calc R U . . .
H37B H 0.8413 0.5847 0.6810 0.134 Uiso 1 1 calc R U . . .
C14 C -0.1530(5) 0.8057(4) 0.5504(3) 0.0923(18) Uani 1 1 d . . . . .
H14 H -0.1067 0.8379 0.5638 0.111 Uiso 1 1 calc R U . . .
O2 O 0.0267(4) 0.8212(4) 0.5059(4) 0.169(3) Uani 1 1 d . . . . .
C2 C -0.2457(4) 0.3653(4) 0.2558(4) 0.0957(18) Uani 1 1 d D . . . .
C31 C 0.9499(5) 0.8272(4) 0.7576(4) 0.124(2) Uani 1 1 d . . . . .
H31A H 0.9884 0.8077 0.7171 0.149 Uiso 1 1 calc R U . . .
H31B H 0.9030 0.8556 0.7311 0.149 Uiso 1 1 calc R U . . .
C30 C 0.9077(4) 0.7646(4) 0.8018(3) 0.107(2) Uani 1 1 d . . . . .
H30A H 0.8620 0.7832 0.8365 0.129 Uiso 1 1 calc R U . . .
H30B H 0.9531 0.7400 0.8345 0.129 Uiso 1 1 calc R U . . .
C8 C -0.2100(4) 0.4099(4) 0.3148(3) 0.0931(17) Uani 1 1 d . . . . .
H8 H -0.1598 0.3943 0.3442 0.112 Uiso 1 1 calc R U . . .
C33 C 0.8647(4) 0.6077(4) 0.8413(3) 0.119(2) Uani 1 1 d . . . . .
H33A H 0.8754 0.6404 0.8860 0.143 Uiso 1 1 calc R U . . .
H33B H 0.8278 0.5678 0.8598 0.143 Uiso 1 1 calc R U . . .
C13 C -0.2409(5) 0.8273(4) 0.5580(3) 0.106(2) Uani 1 1 d . . . . .
H13 H -0.2535 0.8741 0.5763 0.127 Uiso 1 1 calc R U . . .
C34 C 0.9543(5) 0.5765(4) 0.8168(3) 0.144(3) Uani 1 1 d . . . . .
H34A H 0.9956 0.6159 0.8053 0.172 Uiso 1 1 calc R U . . .
H34B H 0.9463 0.5469 0.7693 0.172 Uiso 1 1 calc R U . . .
C4 C -0.3562(4) 0.4548(4) 0.2257(3) 0.0937(18) Uani 1 1 d . . . . .
C12 C -0.3098(4) 0.7807(4) 0.5387(4) 0.1017(19) Uani 1 1 d . . . . .
H12 H -0.3691 0.7958 0.5428 0.122 Uiso 1 1 calc R U . . .
C29 C 0.8660(4) 0.7108(4) 0.7427(3) 0.0999(19) Uani 1 1 d . . . . .
H29A H 0.8277 0.7381 0.7057 0.120 Uiso 1 1 calc R U . . .
H29B H 0.9138 0.6894 0.7123 0.120 Uiso 1 1 calc R U . . .
C16 C 0.0301(5) 0.7548(5) 0.5106(4) 0.112(3) Uani 1 1 d . . . . .
C26 C 0.6620(4) 0.7189(4) 0.7624(3) 0.109(2) Uani 1 1 d . . . . .
H26A H 0.6445 0.6875 0.7181 0.131 Uiso 1 1 calc R U . . .
H26B H 0.6900 0.7624 0.7411 0.131 Uiso 1 1 calc R U . . .
C25 C 0.7278(4) 0.6794(4) 0.8160(3) 0.109(2) Uani 1 1 d . . . . .
H25A H 0.6969 0.6389 0.8406 0.131 Uiso 1 1 calc R U . . .
H25B H 0.7469 0.7126 0.8581 0.131 Uiso 1 1 calc R U . . .
C32 C 1.0043(4) 0.8768(4) 0.8119(4) 0.147(3) Uani 1 1 d . . . . .
H32A H 0.9647 0.9054 0.8436 0.220 Uiso 1 1 calc R U . . .
H32B H 1.0403 0.9088 0.7806 0.220 Uiso 1 1 calc R U . . .
H32C H 1.0426 0.8478 0.8462 0.220 Uiso 1 1 calc R U . . .
C27 C 0.5796(4) 0.7404(4) 0.8078(4) 0.131(2) Uani 1 1 d . . . . .
H27A H 0.5528 0.6965 0.8293 0.157 Uiso 1 1 calc R U . . .
H27B H 0.5982 0.7711 0.8523 0.157 Uiso 1 1 calc R U . . .
C3 C -0.3197(4) 0.3873(4) 0.2102(3) 0.103(2) Uani 1 1 d . . . . .
H3A H -0.3439 0.3573 0.1704 0.124 Uiso 1 1 calc R U . . .
C5 C -0.4372(6) 0.4809(6) 0.1793(5) 0.145(3) Uani 1 1 d D . . . .
F4 F -0.5010(3) 0.4964(5) 0.2219(4) 0.302(5) Uani 1 1 d D . . . .
C36 C 1.0886(6) 0.5082(5) 0.8732(5) 0.194(4) Uani 1 1 d . . . . .
H36A H 1.0930 0.4822 0.8238 0.291 Uiso 1 1 calc R U . . .
H36B H 1.1092 0.4774 0.9162 0.291 Uiso 1 1 calc R U . . .
H36C H 1.1251 0.5514 0.8717 0.291 Uiso 1 1 calc R U . . .
C38 C 0.7350(6) 0.5324(4) 0.7278(4) 0.151(3) Uani 1 1 d . . . . .
H38A H 0.7706 0.5033 0.7650 0.181 Uiso 1 1 calc R U . . .
H38B H 0.6804 0.5467 0.7538 0.181 Uiso 1 1 calc R U . . .
C28 C 0.5107(5) 0.7798(5) 0.7599(5) 0.189(4) Uani 1 1 d . . . . .
H28A H 0.5323 0.8277 0.7472 0.284 Uiso 1 1 calc R U . . .
H28B H 0.4569 0.7840 0.7897 0.284 Uiso 1 1 calc R U . . .
H28C H 0.4980 0.7532 0.7116 0.284 Uiso 1 1 calc R U . . .
C35 C 0.9926(6) 0.5294(4) 0.8856(4) 0.161(3) Uani 1 1 d . . . . .
H35A H 0.9887 0.5565 0.9350 0.193 Uiso 1 1 calc R U . . .
H35B H 0.9565 0.4855 0.8903 0.193 Uiso 1 1 calc R U . . .
F13 F 0.0978(2) 0.5693(2) 0.51648(19) 0.1367(14) Uani 1 1 d . . . . .
C23A C 0.3619(8) 0.8999(6) 0.5598(8) 0.161(7) Uani 0.33 1 d D U P A 1
F10A F 0.4151(11) 0.9564(8) 0.5450(13) 0.259(5) Uani 0.33 1 d D . P A 1
F11A F 0.3448(11) 0.9000(10) 0.6370(8) 0.210(8) Uani 0.33 1 d D . P A 1
F12A F 0.2849(10) 0.9213(16) 0.5254(16) 0.468(12) Uani 0.33 1 d D . P A 1
C23B C 0.3124(5) 0.9332(4) 0.5382(6) 0.161(7) Uani 0.67 1 d D U P A 2
F10B F 0.2926(7) 0.9726(5) 0.4737(6) 0.259(5) Uani 0.67 1 d D . P A 2
F11B F 0.2640(9) 0.9614(6) 0.5959(7) 0.329(8) Uani 0.67 1 d D . P A 2
F12B F 0.4004(6) 0.9304(7) 0.5531(10) 0.468(12) Uani 0.67 1 d D . P A 2
O3 O 0.0576(2) 0.4586(3) 0.4199(2) 0.1384(18) Uani 1 1 d . . . . .
H3OB H 0.0095 0.4419 0.4390 0.208 Uiso 1 1 d R U . . .
H3OA H 0.0603 0.5026 0.4362 0.208 Uiso 1 1 d R U . . .
C39 C 0.7116(8) 0.4874(5) 0.6565(5) 0.175(4) Uani 1 1 d D . . . .
H39 H 0.7637 0.4861 0.6231 0.210 Uiso 1 1 d R U . C .
H39A H 0.6992 0.4377 0.6731 0.210 Uiso 0.5 1 d R U P C 1
H39B H 0.6651 0.5117 0.6249 0.210 Uiso 0.5 1 d R U P C 2

loop_
_atom_site_aniso_label
_atom_site_aniso_U_11
_atom_site_aniso_U_22
_atom_site_aniso_U_33
_atom_site_aniso_U_23
_atom_site_aniso_U_13
_atom_site_aniso_U_12
C17A 0.052(8) 0.181(16) 0.054(8) 0.006(9) -0.016(6) 0.003(10)
C18A 0.075(8) 0.176(10) 0.083(8) -0.002(8) 0.001(6) -0.001(7)
C19A 0.033(6) 0.265(15) 0.100(7) -0.016(10) -0.008(5) 0.006(9)
C21A 0.044(9) 0.29(2) 0.079(9) 0.011(13) -0.014(7) -0.045(12)
C22A 0.062(10) 0.259(15) 0.100(11) -0.046(11) -0.016(8) -0.055(11)
C24A 0.071(7) 0.152(9) 0.081(7) -0.005(7) -0.003(6) -0.035(7)
C1A 0.102(19) 0.15(4) 0.13(3) -0.04(2) -0.016(15) 0.026(19)
F1A 0.181(12) 0.181(16) 0.130(16) -0.042(12) -0.005(10) 0.071(10)
F2A 0.28(3) 0.18(2) 0.089(8) -0.034(10) 0.016(16) 0.06(2)
F3A 0.211(12) 0.085(7) 0.147(10) -0.011(6) 0.007(9) -0.004(7)
C20A 0.10(2) 0.17(3) 0.132(19) 0.030(18) 0.035(15) 0.002(17)
F7A 0.090(8) 0.305(19) 0.234(13) 0.054(15) 0.023(7) 0.086(11)
F8A 0.074(7) 0.79(6) 0.21(2) -0.01(2) 0.050(9) -0.039(15)
F9A 0.183(13) 0.36(2) 0.212(12) -0.042(14) -0.101(10) 0.077(15)
C40A 0.43(4) 0.23(3) 0.137(18) -0.046(17) 0.02(2) -0.15(3)
C1B 0.26(4) 0.12(3) 0.037(11) -0.024(13) -0.008(17) 0.01(3)
F1B 0.200(14) 0.132(12) 0.28(3) -0.089(16) 0.033(14) 0.004(9)
F2B 0.36(3) 0.135(14) 0.101(10) 0.004(9) 0.048(14) 0.127(19)
F3B 0.177(12) 0.173(15) 0.158(15) -0.035(10) 0.047(11) 0.055(10)
C20B 0.058(12) 0.20(3) 0.20(3) 0.04(2) -0.006(14) 0.016(15)
F7B 0.27(2) 0.35(2) 0.207(16) -0.113(17) 0.109(18) -0.060(17)
F8B 0.107(9) 0.236(16) 0.51(3) -0.152(18) -0.109(13) 0.043(10)
F9B 0.111(11) 0.32(3) 0.41(3) 0.15(3) 0.108(15) 0.112(17)
C40B 0.29(2) 0.105(13) 0.128(12) -0.018(10) 0.034(12) -0.088(14)
C19B 0.033(6) 0.265(15) 0.100(7) -0.016(10) -0.008(5) 0.006(9)
C18B 0.055(7) 0.129(8) 0.071(7) 0.001(6) -0.009(6) 0.017(7)
C17B 0.079(10) 0.102(10) 0.067(9) -0.001(8) -0.015(7) 0.007(9)
C24B 0.056(6) 0.147(9) 0.078(7) -0.003(7) -0.016(5) 0.002(6)
C22B 0.060(10) 0.29(2) 0.070(9) 0.013(12) 0.000(7) -0.038(13)
C21B 0.049(9) 0.27(2) 0.091(11) -0.003(12) -0.027(7) 0.032(12)
N2 0.078(3) 0.086(4) 0.079(3) -0.002(3) -0.007(2) -0.007(3)
N3 0.076(3) 0.105(4) 0.078(3) -0.002(3) -0.007(2) -0.021(3)
C10 0.068(3) 0.085(4) 0.062(3) 0.006(3) 0.002(2) -0.010(3)
N4 0.067(3) 0.181(6) 0.090(3) -0.001(3) -0.004(3) -0.047(4)
O1 0.132(3) 0.084(3) 0.097(3) 0.009(2) -0.031(2) -0.001(3)
N1 0.080(3) 0.084(4) 0.089(3) -0.008(3) -0.018(2) 0.002(3)
N5 0.140(4) 0.104(4) 0.060(3) 0.001(3) 0.008(3) 0.041(3)
C15 0.082(4) 0.093(5) 0.058(3) 0.003(3) 0.000(3) -0.015(4)
C7 0.071(3) 0.086(4) 0.083(4) -0.003(3) 0.005(3) 0.005(3)
C11 0.089(4) 0.080(4) 0.090(4) 0.005(3) 0.005(3) -0.008(3)
C9 0.074(4) 0.071(4) 0.095(4) -0.003(4) 0.002(3) -0.009(3)
F5 0.185(4) 0.180(5) 0.212(5) -0.010(4) -0.107(4) -0.033(4)
F6 0.196(5) 0.184(6) 0.267(7) 0.065(5) -0.123(5) -0.023(4)
C6 0.075(4) 0.087(4) 0.100(4) -0.009(3) -0.007(3) 0.003(3)
C37 0.176(6) 0.095(5) 0.065(4) -0.007(4) 0.006(4) 0.028(5)
C14 0.117(5) 0.094(5) 0.066(4) -0.005(3) -0.001(3) -0.033(4)
O2 0.139(4) 0.153(5) 0.217(6) 0.008(5) 0.037(4) -0.055(5)
C2 0.122(5) 0.083(5) 0.083(4) -0.017(4) 0.016(4) 0.008(4)
C31 0.140(5) 0.142(7) 0.090(5) 0.004(5) -0.020(4) 0.011(5)
C30 0.130(5) 0.112(6) 0.080(4) -0.009(4) -0.011(4) 0.043(4)
C8 0.091(4) 0.105(5) 0.083(4) -0.014(4) -0.001(3) 0.014(4)
C33 0.172(6) 0.122(6) 0.063(4) 0.013(4) 0.007(4) 0.065(5)
C13 0.135(6) 0.098(5) 0.085(4) -0.006(4) 0.014(4) 0.014(5)
C34 0.203(7) 0.142(7) 0.087(4) 0.012(4) 0.010(4) 0.096(6)
C4 0.082(4) 0.103(5) 0.096(4) -0.004(4) -0.014(3) -0.002(4)
C12 0.093(4) 0.098(5) 0.114(5) -0.002(4) 0.006(4) -0.003(4)
C29 0.126(5) 0.108(5) 0.065(4) 0.002(4) 0.005(3) 0.033(4)
C16 0.084(5) 0.165(8) 0.088(4) -0.001(5) 0.001(3) -0.047(6)
C26 0.117(5) 0.106(5) 0.103(5) -0.012(4) -0.001(4) 0.020(4)
C25 0.130(5) 0.121(6) 0.077(4) -0.012(4) 0.020(4) 0.034(4)
C32 0.136(6) 0.178(8) 0.124(6) -0.001(5) -0.023(4) -0.021(5)
C27 0.113(5) 0.118(6) 0.160(7) -0.032(5) -0.001(5) 0.009(5)
C3 0.104(5) 0.118(6) 0.087(4) -0.014(4) -0.008(4) -0.018(4)
C5 0.133(7) 0.181(10) 0.118(7) -0.007(6) -0.046(6) -0.027(7)
F4 0.104(3) 0.597(15) 0.201(6) -0.070(7) -0.033(3) 0.109(6)
C36 0.244(10) 0.177(9) 0.160(8) 0.009(6) -0.026(7) 0.093(8)
C38 0.257(9) 0.109(6) 0.088(5) -0.011(5) 0.018(5) 0.002(6)
C28 0.121(6) 0.216(10) 0.229(10) -0.032(8) -0.040(6) 0.038(6)
C35 0.204(8) 0.172(8) 0.107(5) 0.023(5) -0.002(5) 0.089(7)
F13 0.119(2) 0.171(4) 0.118(3) -0.021(3) -0.026(2) 0.048(2)
C23A 0.087(9) 0.192(15) 0.202(13) -0.077(11) -0.016(8) -0.102(10)
F10A 0.268(10) 0.201(9) 0.307(11) -0.069(8) -0.032(9) -0.089(8)
F11A 0.188(14) 0.21(2) 0.230(18) -0.119(15) 0.051(13) -0.047(13)
F12A 0.353(16) 0.62(3) 0.423(19) 0.048(18) -0.114(14) -0.400(18)
C23B 0.087(9) 0.192(15) 0.202(13) -0.077(11) -0.016(8) -0.102(10)
F10B 0.268(10) 0.201(9) 0.307(11) -0.069(8) -0.032(9) -0.089(8)
F11B 0.44(2) 0.228(12) 0.327(15) -0.160(11) 0.193(14) -0.136(12)
F12B 0.353(16) 0.62(3) 0.423(19) 0.048(18) -0.114(14) -0.400(18)
O3 0.125(3) 0.187(5) 0.103(3) -0.034(3) -0.017(2) 0.072(3)
C39 0.294(13) 0.134(8) 0.099(7) -0.013(6) 0.019(7) -0.011(9)

loop_
_atom_type_symbol
_atom_type_description
_atom_type_scat_dispersion_real
_atom_type_scat_dispersion_imag
_atom_type_scat_source
C C 0.0033 0.0016 'International Tables Vol C Tables 4.2.6.8 and 6.1.1.4'
H H 0.0000 0.0000 'International Tables Vol C Tables 4.2.6.8 and 6.1.1.4'
F F 0.0171 0.0103 'International Tables Vol C Tables 4.2.6.8 and 6.1.1.4'
N N 0.0061 0.0033 'International Tables Vol C Tables 4.2.6.8 and 6.1.1.4'
O O 0.0106 0.0060 'International Tables Vol C Tables 4.2.6.8 and 6.1.1.4'

loop_
_geom_angle_atom_site_label_1
_geom_angle_atom_site_label_2
_geom_angle_atom_site_label_3
_geom_angle
C18A C17A C24A 120.0
C18A C17A N4 125.7(8)
C24A C17A N4 114.3(8)
C17A C18A C19A 120.0
C18A C19A C21A 120.0
C18A C19A C20A 113.3(10)
C21A C19A C20A 126.6(10)
C19A C21A C22A 120.0
C24A C22A C21A 120.0
C24A C22A C23A 132.4(9)
C21A C22A C23A 107.6(9)
C24A C22A F12A 89.7(7)
C21A C22A F12A 147.3(9)
C23A C22A F12A 45.0(6)
C22A C24A C17A 120.0
F3A C1A F2A 107.0(14)
F3A C1A F1A 109.7(15)
F2A C1A F1A 99.6(13)
F3A C1A C2 115.5(9)
F2A C1A C2 110.2(12)
F1A C1A C2 113.4(14)
F9A C20A F7A 93.3(17)
F9A C20A F8A 100.9(17)
F7A C20A F8A 125(2)
F9A C20A C19A 113.2(13)
F7A C20A C19A 123.7(12)
F8A C20A C19A 98.7(16)
F1B C1B F2B 112(2)
F1B C1B F3B 99.4(13)
F2B C1B F3B 105.4(18)
F1B C1B C2 111.5(13)
F2B C1B C2 112.4(14)
F3B C1B C2 115.1(14)
F8B C20B F9B 98.8(19)
F8B C20B F7B 110.5(16)
F9B C20B F7B 91.5(18)
F8B C20B C19B 115.4(13)
F9B C20B C19B 106.6(14)
F7B C20B C19B 126.6(16)
C18B C19B C21B 120.0
C18B C19B C20B 122.0(10)
C21B C19B C20B 117.8(10)
C19B C18B C17B 120.0
N4 C17B C24B 129.6(7)
N4 C17B C18B 110.1(7)
C24B C17B C18B 120.0
C17B C24B C22B 120.0
C24B C22B C21B 120.0
C24B C22B C23B 130.0(7)
C21B C22B C23B 110.0(7)
C22B C21B C19B 120.0
C9 N2 C10 120.6(4)
C16 N3 C15 125.4(6)
C11 C10 C15 120.2(6)
C11 C10 N2 119.9(5)
C15 C10 N2 119.9(5)
C17B N4 C16 115.4(7)
C16 N4 C17A 135.7(7)
C9 N1 C7 126.0(5)
C29 N5 C25 110.7(5)
C29 N5 C37 105.9(4)
C25 N5 C37 111.4(5)
C29 N5 C33 111.3(5)
C25 N5 C33 106.6(4)
C37 N5 C33 111.1(5)
C10 C15 C14 118.3(5)
C10 C15 N3 119.8(6)
C14 C15 N3 121.9(5)
C6 C7 C8 117.9(5)
C6 C7 N1 123.6(5)
C8 C7 N1 118.4(5)
C12 C11 C10 121.5(6)
O1 C9 N1 123.7(5)
O1 C9 N2 122.7(6)
N1 C9 N2 113.6(5)
C4 C6 C7 120.4(6)
C38 C37 N5 114.9(5)
C13 C14 C15 120.3(6)
C8 C2 C3 120.9(6)
C8 C2 C1B 119.6(8)
C3 C2 C1B 119.2(8)
C8 C2 C1A 117.6(7)
C3 C2 C1A 121.1(8)
C32 C31 C30 112.4(6)
C31 C30 C29 109.6(5)
C2 C8 C7 121.0(6)
C34 C33 N5 116.0(4)
C12 C13 C14 120.7(6)
C33 C34 C35 108.5(5)
C6 C4 C3 121.9(5)
C6 C4 C5 117.8(6)
C3 C4 C5 120.2(6)
C13 C12 C11 119.0(6)
N5 C29 C30 116.7(5)
O2 C16 N4 124.8(7)
O2 C16 N3 124.0(9)
N4 C16 N3 111.2(8)
C25 C26 C27 110.4(5)
C26 C25 N5 116.1(5)
C28 C27 C26 114.4(7)
C4 C3 C2 117.8(6)
F4 C5 F6 109.0(10)
F4 C5 F5 105.3(8)
F6 C5 F5 102.9(7)
F4 C5 C4 113.1(7)
F6 C5 C4 111.6(7)
F5 C5 C4 114.3(8)
C39 C38 C37 111.8(6)
C36 C35 C34 112.1(6)
F11A C23A F10A 108.1(9)
F11A C23A F12A 103.8(11)
F10A C23A F12A 101.7(9)
F11A C23A C22A 94.8(11)
F10A C23A C22A 155.7(14)
F12A C23A C22A 80.0(14)
C23A F12A C22A 55.0(8)
F11B C23B F10B 105.8(8)
F11B C23B F12B 115.4(9)
F10B C23B F12B 111.8(7)
F11B C23B C22B 107.1(8)
F10B C23B C22B 109.9(8)
F12B C23B C22B 106.7(7)
C40B C39 C38 111.2(9)
C38 C39 C40A 114.9(12)

loop_
_geom_bond_atom_site_label_1
_geom_bond_atom_site_label_2
_geom_bond_distance
C17A C18A 1.3900
C17A C24A 1.3900
C17A N4 1.542(9)
C18A C19A 1.3900
C19A C21A 1.3900
C19A C20A 1.501(15)
C21A C22A 1.3900
C22A C24A 1.3900
C22A C23A 1.5406(11)
C22A F12A 1.85(3)
C1A F3A 1.3299(10)
C1A F2A 1.3299(10)
C1A F1A 1.3300(11)
C1A C2 1.503(12)
C20A F9A 1.3300(11)
C20A F7A 1.3301(11)
C20A F8A 1.3301(11)
C40A C39 1.493(17)
C1B F1B 1.3298(10)
C1B F2B 1.3299(10)
C1B F3B 1.3299(11)
C1B C2 1.483(14)
C20B F8B 1.3298(11)
C20B F9B 1.3298(11)
C20B F7B 1.3299(11)
C20B C19B 1.468(14)
C40B C39 1.405(13)
C19B C18B 1.3900
C19B C21B 1.3900
C18B C17B 1.3900
C17B N4 1.321(7)
C17B C24B 1.3900
C24B C22B 1.3900
C22B C21B 1.3900
C22B C23B 1.4989(11)
N2 C9 1.376(6)
N2 C10 1.428(6)
N3 C16 1.364(7)
N3 C15 1.413(6)
C10 C11 1.373(6)
C10 C15 1.377(6)
N4 C16 1.363(9)
O1 C9 1.220(6)
N1 C9 1.356(6)
N1 C7 1.397(6)
N5 C29 1.506(7)
N5 C25 1.526(6)
N5 C37 1.529(7)
N5 C33 1.534(6)
C15 C14 1.402(7)
C7 C6 1.390(6)
C7 C8 1.392(7)
C11 C12 1.373(7)
F5 C5 1.300(8)
F6 C5 1.293(8)
C6 C4 1.377(7)
C37 C38 1.496(8)
C14 C13 1.379(7)
O2 C16 1.217(9)
C2 C8 1.379(7)
C2 C3 1.386(8)
C31 C32 1.508(8)
C31 C30 1.511(8)
C30 C29 1.520(7)
C33 C34 1.519(7)
C13 C12 1.365(7)
C34 C35 1.539(8)
C4 C3 1.377(8)
C4 C5 1.498(9)
C26 C25 1.500(7)
C26 C27 1.514(7)
C27 C28 1.476(8)
C5 F4 1.239(8)
C36 C35 1.503(9)
C38 C39 1.487(9)
C23A F11A 1.3299(11)
C23A F10A 1.3301(11)
C23A F12A 1.3305(11)
C23B F11B 1.3287(10)
C23B F10B 1.3288(10)
C23B F12B 1.3293(11)
